data_2239451
loop_
_publ_author_name
'Bulatov, Evgeny'
'Boyarskaya, Dina'
'Chulkova, Tatiana'
'Haukka, Matti'

_publ_section_title
;
 2,3-Diphenylmaleimide 1-methylpyrrolidin-2-one monosolvate
;
_journal_coeditor_code KQ2011
_journal_issue 3
_journal_name_full 'Acta Crystallographica Section E'
_journal_page_first o260
_journal_paper_doi 10.1107/S1600536814002372
_journal_volume 70
_journal_year 2014
_chemical_formula_iupac 'C16 H11 N O2, C5 H9 N O'
_chemical_formula_moiety 'C16 H11 N O2, C5 H9 N O'
_chemical_formula_sum 'C21 H20 N2 O3'
_chemical_formula_weight 348.39
_chemical_name_systematic
;
2,3-Diphenylmaleimide 1-methylpyrrolidin-2-one monosolvate
;
_space_group_crystal_system monoclinic
_space_group_IT_number 14
_space_group_name_Hall '-P 2yn'
_space_group_name_H-M_alt 'P 1 21/n 1'
_symmetry_space_group_name_Hall '-P 2yn'
_symmetry_space_group_name_H-M 'P 1 21/n 1'
_atom_sites_solution_hydrogens geom
_audit_creation_method SHELXL-2013
_cell_angle_alpha 90
_cell_angle_beta 100.469(3)
_cell_angle_gamma 90
_cell_formula_units_Z 4
_cell_length_a 13.1962(3)
_cell_length_b 10.0002(2)
_cell_length_c 13.5600(3)
_cell_measurement_reflns_used 5604
_cell_measurement_temperature 170(2)
_cell_measurement_theta_max 36.6810
_cell_measurement_theta_min 3.7290
_cell_volume 1759.65(7)
_computing_cell_refinement
;
<i>CrysAlis PRO</i> (Agilent, 2013)
;
_computing_data_collection
;
<i>CrysAlis PRO</i> (Agilent, 2013)
;
_computing_data_reduction
;
<i>CrysAlis PRO</i> (Agilent, 2013)
;
_computing_molecular_graphics '<i>CrystalMaker</i> (CrystalMaker, 2011)'
_computing_publication_material
;
<i>OLEX2</i> (Dolomanov <i>et al.</i>, 2009) and <i>SHELXLE</i>
(H\"ubschle
<i>et al.</i>, 2011)
;
_computing_structure_refinement '<i>SHELXTL</i> (Sheldrick, 2008)'
_computing_structure_solution '<i>SHELXTL</i> (Sheldrick, 2008)'
_diffrn_ambient_temperature 170(2)
_diffrn_detector_area_resol_mean 16.0107
_diffrn_measured_fraction_theta_full 0.997
_diffrn_measured_fraction_theta_max 0.954
_diffrn_measurement_device_type 'Agilent SuperNova (Single source at offset, Eos)'
_diffrn_measurement_method '\f scans and \w scans with \k offset'
_diffrn_radiation_monochromator mirror
_diffrn_radiation_source 'SuperNova (Mo) X-ray Source'
_diffrn_radiation_type MoK\a
_diffrn_radiation_wavelength 0.71073
_diffrn_reflns_av_R_equivalents 0.0281
_diffrn_reflns_limit_h_max 22
_diffrn_reflns_limit_h_min -22
_diffrn_reflns_limit_k_max 16
_diffrn_reflns_limit_k_min -13
_diffrn_reflns_limit_l_max 23
_diffrn_reflns_limit_l_min -22
_diffrn_reflns_number 22206
_diffrn_reflns_theta_full 25.242
_diffrn_reflns_theta_max 37.485
_diffrn_reflns_theta_min 3.134
_exptl_absorpt_coefficient_mu 0.089
_exptl_absorpt_correction_T_max 1.00000
_exptl_absorpt_correction_T_min 0.81543
_exptl_absorpt_correction_type multi-scan
_exptl_absorpt_process_details '(<i>CrysAlis PRO</i>, Agilent, 2013)'
_exptl_crystal_colour colourless
_exptl_crystal_density_diffrn 1.315
_exptl_crystal_description block
_exptl_crystal_F_000 736
_exptl_crystal_size_max 0.535
_exptl_crystal_size_mid 0.396
_exptl_crystal_size_min 0.244
_refine_diff_density_max 0.633
_refine_diff_density_min -0.304
_refine_ls_extinction_method none
_refine_ls_goodness_of_fit_ref 1.030
_refine_ls_hydrogen_treatment constr
_refine_ls_matrix_type full
_refine_ls_number_parameters 236
_refine_ls_number_reflns 8818
_refine_ls_number_restraints 0
_refine_ls_restrained_S_all 1.030
_refine_ls_R_factor_all 0.1009
_refine_ls_R_factor_gt 0.0640
_refine_ls_shift/su_max 0.000
_refine_ls_shift/su_mean 0.000
_refine_ls_structure_factor_coef Fsqd
_refine_ls_weighting_details 'w=1/[\s^2^(Fo^2^)+(0.0916P)^2^+0.4242P] where P=(Fo^2^+2Fc^2^)/3'
_refine_ls_weighting_scheme calc
_refine_ls_wR_factor_gt 0.1741
_refine_ls_wR_factor_ref 0.2037
_reflns_number_gt 5708
_reflns_number_total 8818
_reflns_threshold_expression I>2\s(I)
_cod_data_source_file kq2011sup1.cif
_cod_data_source_block I
_cod_database_code 2239451
_cod_database_fobs_code 2239451
_shelx_space_group_comment
;
The symmetry employed for this shelxl refinement is uniquely defined
by the following loop, which should always be used as a source of
symmetry information in preference to the above space-group names.
They are only intended as comments.
;
_shelx_estimated_absorpt_t_min 0.954
_shelx_estimated_absorpt_t_max 0.979
_shelxl_version_number .2013

loop_
_space_group_symop_operation_xyz
'x, y, z'
'-x+1/2, y+1/2, -z+1/2'
'-x, -y, -z'
'x-1/2, -y-1/2, z-1/2'

loop_
_atom_site_type_symbol
_atom_site_label
_atom_site_fract_x
_atom_site_fract_y
_atom_site_fract_z
_atom_site_U_iso_or_equiv
_atom_site_adp_type
_atom_site_calc_flag
_atom_site_occupancy
O O1 0.06128(8) 0.79304(9) 0.09092(7) 0.0333(2) Uani d 1
O O2 0.16449(8) 0.38928(10) -0.01022(8) 0.0365(2) Uani d 1
N N1 0.10893(8) 0.60420(10) 0.01257(7) 0.0272(2) Uani d 1
H H1 0.1127 0.6383 -0.0465 0.033 Uiso calc 1
C C1 0.13055(9) 0.47257(12) 0.04002(9) 0.0260(2) Uani d 1
C C2 0.10664(8) 0.45632(11) 0.14421(8) 0.0230(2) Uani d 1
C C3 0.12077(8) 0.33036(11) 0.20052(9) 0.0240(2) Uani d 1
C C4 0.09962(10) 0.20708(12) 0.15227(10) 0.0300(2) Uani d 1
H H4 0.0764 0.2042 0.0818 0.036 Uiso calc 1
C C5 0.11244(11) 0.08926(13) 0.20683(12) 0.0366(3) Uani d 1
H H5 0.0982 0.0059 0.1736 0.044 Uiso calc 1
C C6 0.14610(11) 0.09271(14) 0.31006(12) 0.0370(3) Uani d 1
H H6 0.1540 0.0118 0.3473 0.044 Uiso calc 1
C C7 0.16818(10) 0.21392(14) 0.35876(11) 0.0334(3) Uani d 1
H H7 0.1918 0.2160 0.4292 0.040 Uiso calc 1
C C8 0.15569(9) 0.33222(13) 0.30448(9) 0.0275(2) Uani d 1
H H8 0.1709 0.4152 0.3381 0.033 Uiso calc 1
C C9 0.07716(8) 0.57673(11) 0.17357(8) 0.02304(19) Uani d 1
C C10 0.04640(8) 0.61711(11) 0.26815(8) 0.0232(2) Uani d 1
C C11 -0.04123(10) 0.56355(15) 0.29686(10) 0.0324(3) Uani d 1
H H11 -0.0829 0.5013 0.2547 0.039 Uiso calc 1
C C12 -0.06732(11) 0.60162(19) 0.38744(12) 0.0418(3) Uani d 1
H H12 -0.1276 0.5662 0.4067 0.050 Uiso calc 1
C C13 -0.00602(12) 0.69086(17) 0.44990(11) 0.0406(3) Uani d 1
H H13 -0.0241 0.7158 0.5121 0.049 Uiso calc 1
C C14 0.08136(12) 0.74379(15) 0.42201(10) 0.0362(3) Uani d 1
H H14 0.1237 0.8042 0.4653 0.043 Uiso calc 1
C C15 0.10711(10) 0.70841(13) 0.33056(9) 0.0290(2) Uani d 1
H H15 0.1661 0.7465 0.3105 0.035 Uiso calc 1
C C16 0.08056(9) 0.67456(12) 0.09100(9) 0.0254(2) Uani d 1
O O3 0.67483(9) 0.76077(11) 0.35649(9) 0.0429(3) Uani d 1
N N2 0.65279(9) 0.53588(12) 0.32844(9) 0.0348(2) Uani d 1
C C17 0.66039(10) 0.66246(14) 0.30065(11) 0.0333(3) Uani d 1
C C18 0.64860(19) 0.66600(18) 0.18720(12) 0.0554(5) Uani d 1
H H18A 0.5915 0.7263 0.1580 0.066 Uiso calc 1
H H18B 0.7129 0.6983 0.1672 0.066 Uiso calc 1
C C19 0.62610(16) 0.52685(18) 0.15209(12) 0.0483(4) Uani d 1
H H19A 0.6767 0.4966 0.1112 0.058 Uiso calc 1
H H19B 0.5562 0.5208 0.1109 0.058 Uiso calc 1
C C20 0.63358(14) 0.44090(16) 0.24659(13) 0.0447(4) Uani d 1
H H20A 0.5685 0.3917 0.2467 0.054 Uiso calc 1
H H20B 0.6908 0.3758 0.2514 0.054 Uiso calc 1
C C21 0.65804(14) 0.4951(2) 0.43134(12) 0.0479(4) Uani d 1
H H21A 0.5906 0.4613 0.4404 0.072 Uiso calc 1
H H21B 0.6773 0.5719 0.4757 0.072 Uiso calc 1
H H21C 0.7098 0.4244 0.4478 0.072 Uiso calc 1

loop_
_atom_site_aniso_label
_atom_site_aniso_U_11
_atom_site_aniso_U_22
_atom_site_aniso_U_33
_atom_site_aniso_U_12
_atom_site_aniso_U_13
_atom_site_aniso_U_23
O1 0.0447(5) 0.0228(4) 0.0320(4) 0.0014(4) 0.0059(4) 0.0003(3)
O2 0.0443(5) 0.0350(5) 0.0337(5) 0.0028(4) 0.0161(4) -0.0076(4)
N1 0.0337(5) 0.0265(5) 0.0219(4) -0.0021(4) 0.0062(4) -0.0016(4)
C1 0.0263(5) 0.0271(5) 0.0247(5) -0.0012(4) 0.0050(4) -0.0041(4)
C2 0.0235(4) 0.0221(5) 0.0232(4) -0.0005(3) 0.0039(4) -0.0028(4)
C3 0.0219(4) 0.0218(4) 0.0283(5) 0.0014(4) 0.0046(4) -0.0026(4)
C4 0.0304(5) 0.0230(5) 0.0355(6) 0.0006(4) 0.0028(5) -0.0054(4)
C5 0.0329(6) 0.0221(5) 0.0536(8) 0.0002(4) 0.0049(6) -0.0022(5)
C6 0.0316(6) 0.0278(6) 0.0515(8) 0.0042(5) 0.0074(6) 0.0094(6)
C7 0.0300(5) 0.0358(6) 0.0341(6) 0.0071(5) 0.0047(5) 0.0060(5)
C8 0.0277(5) 0.0254(5) 0.0292(5) 0.0035(4) 0.0040(4) -0.0002(4)
C9 0.0242(4) 0.0219(4) 0.0230(4) -0.0008(4) 0.0043(4) -0.0018(4)
C10 0.0249(4) 0.0219(4) 0.0234(4) 0.0016(4) 0.0054(4) -0.0007(4)
C11 0.0268(5) 0.0382(7) 0.0331(6) -0.0036(5) 0.0077(4) -0.0008(5)
C12 0.0332(6) 0.0589(10) 0.0371(7) -0.0004(6) 0.0163(5) 0.0034(7)
C13 0.0460(8) 0.0513(9) 0.0275(6) 0.0078(6) 0.0148(6) -0.0004(6)
C14 0.0479(7) 0.0354(7) 0.0258(5) -0.0018(6) 0.0083(5) -0.0061(5)
C15 0.0345(6) 0.0270(5) 0.0264(5) -0.0047(4) 0.0081(4) -0.0038(4)
C16 0.0275(5) 0.0244(5) 0.0239(5) -0.0018(4) 0.0036(4) -0.0020(4)
O3 0.0568(6) 0.0368(5) 0.0397(5) -0.0118(5) 0.0214(5) -0.0127(4)
N2 0.0366(5) 0.0342(6) 0.0347(6) -0.0033(4) 0.0091(4) -0.0007(5)
C17 0.0317(5) 0.0324(6) 0.0368(6) -0.0018(5) 0.0085(5) -0.0040(5)
C18 0.0896(14) 0.0413(9) 0.0326(7) -0.0106(9) 0.0043(8) 0.0021(6)
C19 0.0630(10) 0.0473(9) 0.0359(7) -0.0088(8) 0.0126(7) -0.0103(7)
C20 0.0566(9) 0.0310(7) 0.0478(8) -0.0027(6) 0.0134(7) -0.0093(6)
C21 0.0487(8) 0.0598(10) 0.0359(7) -0.0088(8) 0.0098(6) 0.0105(7)

loop_
_atom_type_symbol
_atom_type_description
_atom_type_scat_dispersion_real
_atom_type_scat_dispersion_imag
_atom_type_scat_source
C C 0.0033 0.0016 'International Tables Vol C Tables 4.2.6.8 and 6.1.1.4'
H H 0.0000 0.0000 'International Tables Vol C Tables 4.2.6.8 and 6.1.1.4'
N N 0.0061 0.0033 'International Tables Vol C Tables 4.2.6.8 and 6.1.1.4'
O O 0.0106 0.0060 'International Tables Vol C Tables 4.2.6.8 and 6.1.1.4'

loop_
_geom_angle_atom_site_label_1
_geom_angle_atom_site_label_2
_geom_angle_atom_site_label_3
_geom_angle
C16 N1 C1 110.41(10)
C16 N1 H1 124.8
C1 N1 H1 124.8
O2 C1 N1 125.57(12)
O2 C1 C2 127.79(12)
N1 C1 C2 106.62(10)
C9 C2 C3 129.02(11)
C9 C2 C1 107.49(10)
C3 C2 C1 123.40(10)
C4 C3 C8 118.88(11)
C4 C3 C2 121.14(11)
C8 C3 C2 119.97(10)
C5 C4 C3 120.32(13)
C5 C4 H4 119.8
C3 C4 H4 119.8
C4 C5 C6 120.16(13)
C4 C5 H5 119.9
C6 C5 H5 119.9
C7 C6 C5 120.18(13)
C7 C6 H6 119.9
C5 C6 H6 119.9
C6 C7 C8 119.91(13)
C6 C7 H7 120.0
C8 C7 H7 120.0
C7 C8 C3 120.54(12)
C7 C8 H8 119.7
C3 C8 H8 119.7
C2 C9 C10 130.04(11)
C2 C9 C16 108.31(10)
C10 C9 C16 121.64(10)
C11 C10 C15 119.78(11)
C11 C10 C9 120.87(11)
C15 C10 C9 119.33(10)
C12 C11 C10 119.61(13)
C12 C11 H11 120.2
C10 C11 H11 120.2
C13 C12 C11 120.44(13)
C13 C12 H12 119.8
C11 C12 H12 119.8
C14 C13 C12 120.19(13)
C14 C13 H13 119.9
C12 C13 H13 119.9
C13 C14 C15 119.86(13)
C13 C14 H14 120.1
C15 C14 H14 120.1
C14 C15 C10 120.10(12)
C14 C15 H15 120.0
C10 C15 H15 120.0
O1 C16 N1 125.67(12)
O1 C16 C9 127.31(11)
N1 C16 C9 107.01(10)
C17 N2 C21 123.38(14)
C17 N2 C20 114.78(13)
C21 N2 C20 121.78(14)
O3 C17 N2 126.55(14)
O3 C17 C18 125.38(14)
N2 C17 C18 108.07(13)
C19 C18 C17 106.32(14)
C19 C18 H18A 110.5
C17 C18 H18A 110.5
C19 C18 H18B 110.5
C17 C18 H18B 110.5
H18A C18 H18B 108.7
C18 C19 C20 106.22(13)
C18 C19 H19A 110.5
C20 C19 H19A 110.5
C18 C19 H19B 110.5
C20 C19 H19B 110.5
H19A C19 H19B 108.7
N2 C20 C19 104.41(13)
N2 C20 H20A 110.9
C19 C20 H20A 110.9
N2 C20 H20B 110.9
C19 C20 H20B 110.9
H20A C20 H20B 108.9
N2 C21 H21A 109.5
N2 C21 H21B 109.5
H21A C21 H21B 109.5
N2 C21 H21C 109.5
H21A C21 H21C 109.5
H21B C21 H21C 109.5

loop_
_geom_bond_atom_site_label_1
_geom_bond_atom_site_label_2
_geom_bond_distance
_geom_bond_publ_flag
O1 C16 1.2118(15) yes
O2 C1 1.2121(15) yes
N1 C16 1.3824(15) yes
N1 C1 1.3835(16) yes
N1 H1 0.8800 ?
C1 C2 1.5113(16) ?
C2 C9 1.3476(16) ?
C2 C3 1.4672(16) ?
C3 C4 1.3998(16) ?
C3 C8 1.4013(17) ?
C4 C5 1.3851(19) ?
C4 H4 0.9500 ?
C5 C6 1.390(2) ?
C5 H5 0.9500 ?
C6 C7 1.386(2) ?
C6 H6 0.9500 ?
C7 C8 1.3872(18) ?
C7 H7 0.9500 ?
C8 H8 0.9500 ?
C9 C10 1.4703(15) ?
C9 C16 1.4936(16) ?
C10 C11 1.3926(17) ?
C10 C15 1.3947(16) ?
C11 C12 1.388(2) ?
C11 H11 0.9500 ?
C12 C13 1.385(2) ?
C12 H12 0.9500 ?
C13 C14 1.383(2) ?
C13 H13 0.9500 ?
C14 C15 1.3898(18) ?
C14 H14 0.9500 ?
C15 H15 0.9500 ?
O3 C17 1.2344(17) yes
N2 C17 1.3296(19) yes
N2 C21 1.4433(19) yes
N2 C20 1.448(2) yes
C17 C18 1.518(2) ?
C18 C19 1.483(2) ?
C18 H18A 0.9900 ?
C18 H18B 0.9900 ?
C19 C20 1.531(2) ?
C19 H19A 0.9900 ?
C19 H19B 0.9900 ?
C20 H20A 0.9900 ?
C20 H20B 0.9900 ?
C21 H21A 0.9800 ?
C21 H21B 0.9800 ?
C21 H21C 0.9800 ?

loop_
_geom_hbond_atom_site_label_D
_geom_hbond_atom_site_label_H
_geom_hbond_atom_site_label_A
_geom_hbond_site_symmetry_A
_geom_hbond_distance_DH
_geom_hbond_distance_HA
_geom_hbond_distance_DA
_geom_hbond_angle_DHA
_geom_hbond_publ_flag
N1 H1 O3 4_575 0.88 1.95 2.7800(15) 156.0 yes
C5 H5 O1 1_545 0.95 2.41 3.3639(17) 179.3 yes
C21 H21A O1 2_545 0.98 2.59 3.498(2) 153.6 yes
C21 H21B O1 4_676 0.98 2.73 3.436(2) 128.9 yes
C15 H15 Cg2 2 0.95 2.96 3.8081(14) 149 yes
C20 H20A Cg3 2_545 0.99 2.91 3.6508(18) 133 yes
